data_2203330
loop_
_publ_author_name
'\"Ozek, Arzu'
'Y\"uce, S\"uheyla'
'Albayrak, \,Ci\<gdem'
'Odaba\,so\<glu, Mustafa'
'B\"uy\"ukg\"ung\"or, Orhan'

_publ_section_title
;
 1-[(3-Hydroxypyridin-2-ylamino)methylene]naphthalen-2(1<i>H</i>)-one
;
_journal_issue 3
_journal_name_full 'Acta Crystallographica Section E'
_journal_page_first o356
_journal_page_last o358
_journal_paper_doi 10.1107/S1600536804002971
_journal_volume 60
_journal_year 2004
_chemical_formula_iupac 'C16 H12 N2 O2'
_chemical_formula_moiety 'C16 H12 N2 O2'
_chemical_formula_sum 'C16 H12 N2 O2'
_chemical_formula_weight 264.28
_chemical_name_systematic
;
1-[(3-Hydroxypyridin-2-ylamino)methylene]naphthalen-2(1H)-one
;
_space_group_IT_number 4
_symmetry_cell_setting monoclinic
_symmetry_space_group_name_Hall 'P 2yb'
_symmetry_space_group_name_H-M 'P 1 21 1'
_atom_sites_solution_hydrogens difmap
_atom_sites_solution_primary direct
_atom_sites_solution_secondary difmap
_cell_angle_alpha 90.00
_cell_angle_beta 90.277(13)
_cell_angle_gamma 90.00
_cell_formula_units_Z 2
_cell_length_a 8.8268(14)
_cell_length_b 5.9191(6)
_cell_length_c 12.1670(19)
_cell_measurement_reflns_used 14275
_cell_measurement_temperature 293(2)
_cell_measurement_theta_max 29.34
_cell_measurement_theta_min 1.69
_cell_volume 635.68(16)
_computing_cell_refinement X-AREA
_computing_data_collection 'X-AREA (Stoe & Cie, 2002)'
_computing_data_reduction 'X-RED32 (Stoe & Cie, 2002)'
_computing_molecular_graphics 'ORTEP-3 for Windows (Farrugia, 1997)'
_computing_publication_material 'WinGX (Farrugia, 1998)'
_computing_structure_refinement 'SHELXL97 (Sheldrick, 1997)'
_computing_structure_solution 'SHELXS97 (Sheldrick, 1997)'
_diffrn_ambient_temperature 293(2)
_diffrn_detector_area_resol_mean 6.67
_diffrn_measured_fraction_theta_full 0.986
_diffrn_measured_fraction_theta_max 0.986
_diffrn_measurement_device_type 'Stoe IPDS-2'
_diffrn_measurement_method \w
_diffrn_radiation_monochromator graphite
_diffrn_radiation_source 'fine-focus sealed tube'
_diffrn_radiation_type 'Mo K\a'
_diffrn_radiation_wavelength 0.71073
_diffrn_reflns_av_R_equivalents 0.0582
_diffrn_reflns_av_sigmaI/netI 0.0366
_diffrn_reflns_limit_h_max 12
_diffrn_reflns_limit_h_min -12
_diffrn_reflns_limit_k_max 8
_diffrn_reflns_limit_k_min -7
_diffrn_reflns_limit_l_max 16
_diffrn_reflns_limit_l_min -16
_diffrn_reflns_number 12064
_diffrn_reflns_theta_full 29.29
_diffrn_reflns_theta_max 29.29
_diffrn_reflns_theta_min 1.67
_diffrn_standards_decay_% <2
_diffrn_standards_number 0
_exptl_absorpt_coefficient_mu 0.093
_exptl_absorpt_correction_T_max 0.9910
_exptl_absorpt_correction_T_min 0.9636
_exptl_absorpt_correction_type integration
_exptl_absorpt_process_details '(X-RED32; Stoe & Cie, 2002)'
_exptl_crystal_colour orange
_exptl_crystal_density_diffrn 1.381
_exptl_crystal_density_method 'not measured'
_exptl_crystal_description plate
_exptl_crystal_F_000 276
_exptl_crystal_size_max 0.56
_exptl_crystal_size_mid 0.25
_exptl_crystal_size_min 0.11
_refine_diff_density_max 0.094
_refine_diff_density_min -0.160
_refine_ls_extinction_method none
_refine_ls_goodness_of_fit_ref 0.979
_refine_ls_hydrogen_treatment refall
_refine_ls_matrix_type full
_refine_ls_number_parameters 229
_refine_ls_number_reflns 1876
_refine_ls_number_restraints 1
_refine_ls_restrained_S_all 0.979
_refine_ls_R_factor_all 0.0523
_refine_ls_R_factor_gt 0.0339
_refine_ls_shift/su_max 0.000
_refine_ls_shift/su_mean 0.000
_refine_ls_structure_factor_coef Fsqd
_refine_ls_weighting_details 'calc w = 1/[\s^2^(Fo^2^)+(0.0367P)^2^] where P = (Fo^2^+2Fc^2^)/3'
_refine_ls_weighting_scheme calc
_refine_ls_wR_factor_gt 0.0676
_refine_ls_wR_factor_ref 0.0709
_reflns_number_gt 1363
_reflns_number_total 1876
_reflns_threshold_expression I>2\s(I)
_cod_data_source_file ob6347.cif
_cod_data_source_block I
_cod_depositor_comments
;
The following automatic conversions were performed:
'_symmetry_cell_setting' value 'Monoclinic' changed to 'monoclinic'
according to '/home/saulius/struct/CIF-dictionaries/cif_core.dic'
dictionary named 'cif_core.dic' version 2.4.1 from 2010-06-29.

Automatic conversion script
Id: cif_fix_enum 1527 2010-12-29 10:47:43Z saulius 

The following automatic conversions were performed:

'_symmetry_cell_setting' value 'Monoclinic' changed to 'monoclinic'
according to /home/saulius/struct/CIF-dictionaries/cif_core.dic
dictionary named 'cif_core.dic' version 2.4.1 from 2010-06-29.

Automatic conversion script
Id: cif_fix_values 1715 2011-07-08 13:25:40Z adriana 
;
_cod_original_sg_symbol_H-M 'P 21'
_cod_database_code 2203330
_cod_database_fobs_code 2203330

loop_
_symmetry_equiv_pos_as_xyz
'x, y, z'
'-x, y+1/2, -z'

loop_
_atom_site_label
_atom_site_fract_x
_atom_site_fract_y
_atom_site_fract_z
_atom_site_U_iso_or_equiv
_atom_site_adp_type
_atom_site_calc_flag
_atom_site_occupancy
_atom_site_type_symbol
C1 0.70290(19) 0.4453(3) 0.84288(12) 0.0360(4) Uani d 1 C
C2 0.59578(19) 0.5976(3) 0.79294(13) 0.0405(4) Uani d 1 C
C3 0.5541(2) 0.7970(3) 0.85241(15) 0.0445(5) Uani d 1 C
C4 0.6106(2) 0.8392(4) 0.95305(15) 0.0437(4) Uani d 1 C
C5 0.71156(18) 0.6868(3) 1.00805(13) 0.0381(4) Uani d 1 C
C6 0.7609(2) 0.7300(4) 1.11674(14) 0.0470(5) Uani d 1 C
C7 0.8521(2) 0.5810(4) 1.17054(15) 0.0507(5) Uani d 1 C
C8 0.8986(2) 0.3845(4) 1.11824(14) 0.0475(5) Uani d 1 C
C9 0.8526(2) 0.3384(4) 1.01211(14) 0.0424(4) Uani d 1 C
C10 0.75802(19) 0.4877(3) 0.95451(13) 0.0352(4) Uani d 1 C
C11 0.7551(2) 0.2594(3) 0.78381(13) 0.0372(4) Uani d 1 C
C12 0.7620(2) 0.0313(3) 0.61839(13) 0.0390(4) Uani d 1 C
C13 0.7028(2) 0.0146(3) 0.51179(14) 0.0429(4) Uani d 1 C
C14 0.7443(2) -0.1712(4) 0.45064(15) 0.0521(5) Uani d 1 C
C15 0.8429(2) -0.3252(4) 0.49607(16) 0.0560(5) Uani d 1 C
C16 0.8977(2) -0.2922(4) 0.60120(17) 0.0514(5) Uani d 1 C
N1 0.71290(18) 0.2141(3) 0.68162(11) 0.0414(4) Uani d 1 N
N2 0.85790(17) -0.1145(3) 0.66277(11) 0.0451(4) Uani d 1 N
O1 0.53901(15) 0.5584(2) 0.69821(10) 0.0534(4) Uani d 1 O
O2 0.61023(17) 0.1825(3) 0.47848(11) 0.0605(4) Uani d 1 O
H1 0.646(2) 0.316(4) 0.6534(16) 0.050(6) Uiso d 1 H
H2 0.563(3) 0.136(6) 0.419(2) 0.107(10) Uiso d 1 H
H3 0.481(2) 0.895(4) 0.8158(15) 0.049(5) Uiso d 1 H
H4 0.582(2) 0.973(4) 0.9906(16) 0.056(6) Uiso d 1 H
H6 0.722(2) 0.867(4) 1.1528(16) 0.055(6) Uiso d 1 H
H7 0.884(2) 0.610(4) 1.2414(17) 0.054(6) Uiso d 1 H
H8 0.966(2) 0.278(4) 1.1576(16) 0.052(6) Uiso d 1 H
H9 0.890(2) 0.201(4) 0.9805(14) 0.046(5) Uiso d 1 H
H11 0.823(2) 0.155(4) 0.8138(14) 0.040(5) Uiso d 1 H
H14 0.700(2) -0.190(4) 0.3762(16) 0.052(5) Uiso d 1 H
H15 0.872(3) -0.458(4) 0.4540(18) 0.061(6) Uiso d 1 H
H16 0.972(3) -0.394(5) 0.637(2) 0.074(7) Uiso d 1 H

loop_
_atom_site_aniso_label
_atom_site_aniso_U_11
_atom_site_aniso_U_22
_atom_site_aniso_U_33
_atom_site_aniso_U_12
_atom_site_aniso_U_13
_atom_site_aniso_U_23
C1 0.0403(9) 0.0377(10) 0.0300(8) -0.0015(7) -0.0054(7) 0.0009(7)
C2 0.0428(10) 0.0438(11) 0.0347(8) -0.0007(9) -0.0045(7) 0.0032(8)
C3 0.0466(10) 0.0418(12) 0.0450(9) 0.0068(9) -0.0036(8) 0.0056(8)
C4 0.0473(10) 0.0369(11) 0.0469(9) 0.0016(8) 0.0023(8) -0.0047(9)
C5 0.0394(9) 0.0392(10) 0.0358(8) -0.0026(8) 0.0004(6) -0.0048(8)
C6 0.0494(11) 0.0524(12) 0.0393(9) -0.0012(10) 0.0010(8) -0.0129(9)
C7 0.0502(11) 0.0691(15) 0.0326(9) -0.0013(10) -0.0060(7) -0.0096(9)
C8 0.0478(11) 0.0591(13) 0.0355(8) 0.0048(10) -0.0103(7) -0.0022(9)
C9 0.0470(10) 0.0445(11) 0.0358(8) 0.0052(9) -0.0073(7) -0.0029(8)
C10 0.0368(9) 0.0378(10) 0.0310(7) -0.0034(7) -0.0031(6) -0.0017(7)
C11 0.0412(9) 0.0386(10) 0.0318(8) 0.0009(8) -0.0070(7) -0.0020(7)
C12 0.0422(9) 0.0402(10) 0.0345(8) -0.0044(8) -0.0030(7) -0.0068(7)
C13 0.0446(10) 0.0481(11) 0.0361(9) -0.0011(9) -0.0071(7) -0.0049(8)
C14 0.0553(11) 0.0613(13) 0.0396(9) -0.0019(11) -0.0050(8) -0.0145(10)
C15 0.0591(13) 0.0573(14) 0.0518(11) 0.0034(12) 0.0064(9) -0.0155(11)
C16 0.0521(11) 0.0486(13) 0.0536(10) 0.0059(10) 0.0001(9) -0.0052(10)
N1 0.0487(9) 0.0428(9) 0.0325(6) 0.0027(8) -0.0103(6) -0.0048(7)
N2 0.0460(9) 0.0488(10) 0.0405(8) 0.0015(8) -0.0053(6) -0.0027(7)
O1 0.0624(8) 0.0578(9) 0.0397(7) 0.0106(7) -0.0204(6) -0.0006(6)
O2 0.0736(10) 0.0614(10) 0.0462(7) 0.0131(8) -0.0272(7) -0.0153(7)

loop_
_atom_type_symbol
_atom_type_description
_atom_type_scat_dispersion_real
_atom_type_scat_dispersion_imag
_atom_type_scat_source
C C 0.0033 0.0016 'International Tables Vol C Tables 4.2.6.8 and 6.1.1.4'
H H 0.0000 0.0000 'International Tables Vol C Tables 4.2.6.8 and 6.1.1.4'
N N 0.0061 0.0033 'International Tables Vol C Tables 4.2.6.8 and 6.1.1.4'
O O 0.0106 0.0060 'International Tables Vol C Tables 4.2.6.8 and 6.1.1.4'

loop_
_geom_angle_atom_site_label_1
_geom_angle_atom_site_label_2
_geom_angle_atom_site_label_3
_geom_angle
_geom_angle_publ_flag
C11 C1 C2 119.67(14) y
C11 C1 C10 120.33(15) y
C2 C1 C10 119.99(15) ?
O1 C2 C3 120.34(16) y
O1 C2 C1 121.47(17) y
C3 C2 C1 118.19(15) ?
C4 C3 C2 121.23(17) ?
C4 C3 H3 123.4(12) ?
C2 C3 H3 115.4(12) ?
C3 C4 C5 122.42(19) ?
C3 C4 H4 119.6(12) ?
C5 C4 H4 118.0(12) ?
C10 C5 C6 119.65(17) ?
C10 C5 C4 119.54(15) ?
C6 C5 C4 120.78(18) ?
C7 C6 C5 120.81(19) ?
C7 C6 H6 121.7(11) ?
C5 C6 H6 117.4(11) ?
C6 C7 C8 119.86(17) ?
C6 C7 H7 120.5(14) ?
C8 C7 H7 119.6(14) ?
C9 C8 C7 120.59(18) ?
C9 C8 H8 120.1(12) ?
C7 C8 H8 119.3(12) ?
C8 C9 C10 121.02(19) ?
C8 C9 H9 116.4(11) ?
C10 C9 H9 122.6(11) ?
C9 C10 C5 118.07(15) ?
C9 C10 C1 123.44(16) ?
C5 C10 C1 118.47(15) ?
N1 C11 C1 123.50(16) y
N1 C11 H11 114.2(11) no
C1 C11 H11 122.3(11) no
N2 C12 N1 118.69(14) y
N2 C12 C13 124.60(17) ?
N1 C12 C13 116.70(16) y
O2 C13 C14 126.04(15) ?
O2 C13 C12 116.74(17) ?
C14 C13 C12 117.22(17) ?
C15 C14 C13 118.78(17) ?
C15 C14 H14 122.6(12) ?
C13 C14 H14 118.6(12) ?
C14 C15 C16 119.8(2) ?
C14 C15 H15 119.5(14) ?
C16 C15 H15 120.7(14) ?
N2 C16 C15 122.6(2) ?
N2 C16 H16 113.8(14) ?
C15 C16 H16 123.6(15) ?
C11 N1 C12 125.96(16) y
C11 N1 H1 113.5(13) no
C12 N1 H1 120.6(13) no
C12 N2 C16 116.95(15) ?
C13 O2 H2 108(2) no

loop_
_geom_bond_atom_site_label_1
_geom_bond_atom_site_label_2
_geom_bond_distance
_geom_bond_publ_flag
C1 C11 1.394(2) y
C1 C2 1.439(2) y
C1 C10 1.462(2) y
C2 O1 1.276(2) y
C2 C3 1.433(3) yes
C3 C4 1.343(3) y
C3 H3 0.97(2) ?
C4 C5 1.432(3) y
C4 H4 0.95(2) ?
C5 C10 1.409(2) y
C5 C6 1.413(2) ?
C6 C7 1.360(3) ?
C6 H6 0.99(2) ?
C7 C8 1.389(3) ?
C7 H7 0.92(2) ?
C8 C9 1.379(2) ?
C8 H8 0.99(2) ?
C9 C10 1.401(2) ?
C9 H9 0.96(2) ?
C11 N1 1.3237(19) y
C11 H11 0.94(2) ?
C12 N2 1.322(2) no
C12 N1 1.398(2) y
C12 C13 1.399(2) no
C13 O2 1.347(2) no
C13 C14 1.379(3) no
C14 C15 1.374(3) ?
C14 H14 0.99(2) ?
C15 C16 1.379(3) ?
C15 H15 0.97(3) ?
C16 N2 1.339(3) ?
C16 H16 1.00(3) ?
N1 H1 0.91(2) ?
O2 H2 0.88(3) ?

loop_
_geom_hbond_atom_site_label_D
_geom_hbond_atom_site_label_H
_geom_hbond_atom_site_label_A
_geom_hbond_site_symmetry_A
_geom_hbond_distance_DH
_geom_hbond_distance_HA
_geom_hbond_distance_DA
_geom_hbond_angle_DHA
N1 H1 O1 . 0.91(2) 1.80(2) 2.560(2) 139(2)
O2 H2 O1 2_646 0.88(3) 1.74(3) 2.621(2) 176(3)
C15 H15 Cg1 2_546 0.97(3) 3.09(3) 3.719(2) 124(2)
C4 H4 Cg2 2_655 0.95(2) 2.68(2) 3.456(2) 140(2)
C3 H3 Cg3 2_545 0.97(2) 3.05(2) 3.625(2) 119.0(10)
C9 H9 Cg3 2_545 0.96(2) 2.91(2) 3.633(2) 133.0(10)

loop_
_geom_torsion_atom_site_label_1
_geom_torsion_atom_site_label_2
_geom_torsion_atom_site_label_3
_geom_torsion_atom_site_label_4
_geom_torsion
_geom_torsion_publ_flag
C11 C1 C2 O1 4.9(3) y
C10 C1 C2 O1 -175.94(17) ?
C11 C1 C2 C3 -174.90(16) ?
C10 C1 C2 C3 4.3(2) ?
O1 C2 C3 C4 178.82(19) ?
C1 C2 C3 C4 -1.4(3) ?
C2 C3 C4 C5 -1.7(3) ?
C3 C4 C5 C10 1.9(3) ?
C3 C4 C5 C6 -175.9(2) ?
C10 C5 C6 C7 -0.3(3) ?
C4 C5 C6 C7 177.47(18) ?
C5 C6 C7 C8 0.4(3) ?
C6 C7 C8 C9 -0.2(3) ?
C7 C8 C9 C10 -0.1(3) ?
C8 C9 C10 C5 0.2(3) ?
C8 C9 C10 C1 -178.55(18) ?
C6 C5 C10 C9 0.0(2) ?
C4 C5 C10 C9 -177.80(17) ?
C6 C5 C10 C1 178.83(17) ?
C4 C5 C10 C1 1.0(2) ?
C11 C1 C10 C9 -6.2(3) ?
C2 C1 C10 C9 174.67(17) ?
C11 C1 C10 C5 175.08(15) ?
C2 C1 C10 C5 -4.1(2) ?
C2 C1 C11 N1 0.9(3) y
C10 C1 C11 N1 -178.28(17) y
N2 C12 C13 O2 -177.82(17) ?
N1 C12 C13 O2 3.3(2) no
N2 C12 C13 C14 2.1(3) ?
N1 C12 C13 C14 -176.77(17) ?
O2 C13 C14 C15 178.5(2) ?
C12 C13 C14 C15 -1.5(3) ?
C13 C14 C15 C16 0.3(3) ?
C14 C15 C16 N2 0.4(3) ?
C1 C11 N1 C12 179.67(17) y
N2 C12 N1 C11 0.9(3) y
C13 C12 N1 C11 179.90(18) ?
N1 C12 N2 C16 177.45(16) ?
C13 C12 N2 C16 -1.4(3) ?
C15 C16 N2 C12 0.1(3) ?

loop_
_cod_related_entry_id
_cod_related_entry_database
_cod_related_entry_code
1 ChemSpider 4490775
